data_7237791
loop_
_publ_author_name
'Pajuelo-Corral, Oier'
'Rodr\'iguez-Di\'eguez, Antonio'
'Beobide, Garikoitz'
'P\'erez-Y\'a\~nez, Sonia'
'Garc\'ia, Jose A.'
'San Sebastian, Eider'
'Seco, Jose M.'
'Cepeda, Javier'

_publ_section_title
;
 Alkaline-earth and aminonicotinate based coordination polymers with
 combined fluorescence/long-lasting phosphorescence and metal ion sensing
 response
;
_journal_issue 23
_journal_name_full 'Journal of Materials Chemistry C'
_journal_page_first 6997
_journal_paper_doi 10.1039/C9TC01300H
_journal_volume 7
_journal_year 2019
_chemical_formula_moiety 'C12 H14 N4 O6 Sr, 3(H2 O)'
_chemical_formula_sum 'C12 H20 N4 O9 Sr'
_chemical_formula_weight 451.94
_chemical_name_systematic
;
Poly{[diaquabis(mu-6-aminopyridine-3-carboxylato-k2O,O':kO)strontium(II)]trihydrate} 
;
_space_group_crystal_system monoclinic
_space_group_IT_number 15
_space_group_name_Hall '-C 2yc'
_space_group_name_H-M_alt 'C 1 2/c 1'
_atom_sites_solution_hydrogens geom
_atom_sites_solution_primary direct
_atom_sites_solution_secondary difmap
_audit_creation_method SHELXL-2016/6
_audit_update_record
;
2019-03-06 deposited with the CCDC.	2019-05-03 downloaded from the CCDC.
;
_cell_angle_alpha 90
_cell_angle_beta 91.478(2)
_cell_angle_gamma 90
_cell_formula_units_Z 4
_cell_length_a 17.6609(10)
_cell_length_b 13.0103(6)
_cell_length_c 7.5971(4)
_cell_measurement_reflns_used 13404
_cell_measurement_temperature 100(2)
_cell_measurement_theta_max 28.753
_cell_measurement_theta_min 2.744
_cell_volume 1745.03(16)
_computing_cell_refinement 'Bruker SAINT'
_computing_data_collection 'Bruker APEX2'
_computing_data_reduction 'Bruker SAINT'
_computing_molecular_graphics 'Bruker SHELXTL'
_computing_publication_material 'Bruker SHELXTL'
_computing_structure_refinement 'SHELXL-2014 (Sheldrick, 2014)'
_computing_structure_solution 'SHELXS-97 (Sheldrick 2008)'
_diffrn_ambient_temperature 100(2)
_diffrn_measured_fraction_theta_full 0.999
_diffrn_measured_fraction_theta_max 0.999
_diffrn_measurement_device_type 'Bruker Venture'
_diffrn_measurement_method \w
_diffrn_radiation_monochromator graphite
_diffrn_radiation_source 'fine-focus sealed tube'
_diffrn_radiation_type MoK\a
_diffrn_radiation_wavelength 0.71073
_diffrn_reflns_av_R_equivalents 0.0829
_diffrn_reflns_av_unetI/netI 0.0430
_diffrn_reflns_Laue_measured_fraction_full 0.999
_diffrn_reflns_Laue_measured_fraction_max 0.999
_diffrn_reflns_limit_h_max 23
_diffrn_reflns_limit_h_min -22
_diffrn_reflns_limit_k_max 17
_diffrn_reflns_limit_k_min -15
_diffrn_reflns_limit_l_max 10
_diffrn_reflns_limit_l_min -10
_diffrn_reflns_number 14425
_diffrn_reflns_point_group_measured_fraction_full 0.999
_diffrn_reflns_point_group_measured_fraction_max 0.999
_diffrn_reflns_theta_full 25.242
_diffrn_reflns_theta_max 28.710
_diffrn_reflns_theta_min 2.307
_exptl_absorpt_coefficient_mu 3.145
_exptl_absorpt_correction_T_max 0.991
_exptl_absorpt_correction_T_min 0.914
_exptl_absorpt_correction_type numerical
_exptl_absorpt_process_details
;
SADABS, Program for Empirical Adsorption Correction, 
Institute for Inorganic Chemistry, University of Gottingen: Germany, 
1996Version 1.171.35.15 (release 03-08-2011 CrysAlis171 .NET)
;
_exptl_crystal_colour colourless
_exptl_crystal_density_diffrn 1.720
_exptl_crystal_density_method none
_exptl_crystal_description 'trigonal antiprism'
_exptl_crystal_F_000 920
_exptl_crystal_preparation Luminescent
_exptl_crystal_recrystallization_method 'Re-crystallisation from solvent: water'
_exptl_crystal_size_max 0.28
_exptl_crystal_size_mid 0.15
_exptl_crystal_size_min 0.10
_refine_diff_density_max 0.433
_refine_diff_density_min -0.561
_refine_diff_density_rms 0.083
_refine_ls_extinction_method none
_refine_ls_goodness_of_fit_ref 1.089
_refine_ls_hydrogen_treatment constr
_refine_ls_matrix_type full
_refine_ls_number_parameters 119
_refine_ls_number_reflns 2256
_refine_ls_number_restraints 0
_refine_ls_restrained_S_all 1.089
_refine_ls_R_factor_all 0.0362
_refine_ls_R_factor_gt 0.0258
_refine_ls_shift/su_max 0.001
_refine_ls_shift/su_mean 0.000
_refine_ls_structure_factor_coef Fsqd
_refine_ls_weighting_details 'w=1/[\s^2^(Fo^2^)+(0.0264P)^2^+0.6465P] where P=(Fo^2^+2Fc^2^)/3'
_refine_ls_weighting_scheme calc
_refine_ls_wR_factor_gt 0.0569
_refine_ls_wR_factor_ref 0.0586
_reflns_Friedel_coverage 0.000
_reflns_number_gt 1978
_reflns_number_total 2256
_reflns_threshold_expression 'I > 2\s(I)'
_cod_data_source_file c9tc01300h2.cif
_cod_data_source_block Compound4
_cod_original_sg_symbol_H-M 'C 2/c'
_cod_database_code 7237791
_shelx_shelxl_version_number 2016/6
_shelx_space_group_comment
;
The symmetry employed for this shelxl refinement is uniquely defined
by the following loop, which should always be used as a source of
symmetry information in preference to the above space-group names.
They are only intended as comments.
;
_shelxl_version_number 2014-3

loop_
_space_group_symop_operation_xyz
'x, y, z'
'-x, y, -z+1/2'
'x+1/2, y+1/2, z'
'-x+1/2, y+1/2, -z+1/2'
'-x, -y, -z'
'x, -y, z-1/2'
'-x+1/2, -y+1/2, -z'
'x+1/2, -y+1/2, z-1/2'

loop_
_atom_site_label
_atom_site_type_symbol
_atom_site_fract_x
_atom_site_fract_y
_atom_site_fract_z
_atom_site_U_iso_or_equiv
_atom_site_adp_type
_atom_site_occupancy
_atom_site_site_symmetry_order
_atom_site_calc_flag
_atom_site_refinement_flags_posn
_atom_site_refinement_flags_adp
_atom_site_refinement_flags_occupancy
Sr1 Sr 0.0000 0.05031(2) 0.2500 0.00536(7) Uani 1 2 d S T P
N1 N 0.23970(9) 0.34579(12) 0.7057(2) 0.0096(3) Uani 1 1 d . . .
C2 C 0.20010(11) 0.25876(14) 0.7284(2) 0.0093(4) Uani 1 1 d . . .
H2 H 0.2165 0.2144 0.8176 0.011 Uiso 1 1 calc R U .
C3 C 0.13675(11) 0.23027(14) 0.6288(2) 0.0073(3) Uani 1 1 d . . .
C4 C 0.11230(11) 0.29803(14) 0.4945(2) 0.0092(4) Uani 1 1 d . . .
H4 H 0.0700 0.2820 0.4245 0.011 Uiso 1 1 calc R U .
C5 C 0.15090(11) 0.38736(14) 0.4674(2) 0.0110(4) Uani 1 1 d . . .
H5 H 0.1353 0.4326 0.3789 0.013 Uiso 1 1 calc R U .
C6 C 0.21495(11) 0.40990(14) 0.5758(2) 0.0092(4) Uani 1 1 d . . .
C31 C 0.09719(10) 0.13190(14) 0.6593(2) 0.0067(3) Uani 1 1 d . . .
O1 O 0.04901(8) 0.10020(10) 0.54516(16) 0.0093(3) Uani 1 1 d . . .
O2 O 0.11113(8) 0.08151(10) 0.79953(17) 0.0085(3) Uani 1 1 d . . .
N61 N 0.25469(11) 0.49672(13) 0.5503(2) 0.0159(4) Uani 1 1 d . . .
H61A H 0.2941 0.5097 0.6152 0.019 Uiso 1 1 calc R U .
H61B H 0.2406 0.5392 0.4690 0.019 Uiso 1 1 calc R U .
O1W O 0.10928(8) 0.16398(10) 0.13057(16) 0.0099(3) Uani 1 1 d . . .
O2W O 0.08067(10) 0.38392(12) 0.0319(2) 0.0264(4) Uani 1 1 d . . .
O3W O 0.0000 0.52179(18) 0.2500 0.0245(5) Uani 1 2 d S T P
H11W H 0.1136 0.1388 0.0275 0.037 Uiso 1 1 d . U .
H12W H 0.1535 0.1594 0.1768 0.037 Uiso 1 1 d . U .
H21W H 0.0798 0.3207 0.0632 0.037 Uiso 1 1 d . U .
H22W H 0.0491 0.4124 0.1018 0.037 Uiso 1 1 d . U .
H31W H -0.0274 0.5477 0.1688 0.037 Uiso 1 1 d . U .

loop_
_atom_site_aniso_label
_atom_site_aniso_U_11
_atom_site_aniso_U_22
_atom_site_aniso_U_33
_atom_site_aniso_U_23
_atom_site_aniso_U_13
_atom_site_aniso_U_12
Sr1 0.00591(12) 0.00567(11) 0.00441(11) 0.000 -0.00158(8) 0.000
N1 0.0082(8) 0.0103(7) 0.0102(7) 0.0011(6) -0.0025(6) -0.0022(6)
C2 0.0091(9) 0.0103(8) 0.0083(8) 0.0017(7) -0.0022(7) -0.0006(7)
C3 0.0081(9) 0.0075(8) 0.0064(8) -0.0013(6) 0.0003(7) -0.0008(7)
C4 0.0074(9) 0.0104(8) 0.0096(8) -0.0015(7) -0.0042(7) 0.0004(7)
C5 0.0118(10) 0.0094(8) 0.0114(9) 0.0017(7) -0.0060(7) -0.0002(7)
C6 0.0080(9) 0.0088(8) 0.0107(8) -0.0009(7) -0.0006(7) -0.0013(7)
C31 0.0050(9) 0.0083(8) 0.0069(8) -0.0029(6) 0.0011(7) 0.0016(6)
O1 0.0107(7) 0.0101(6) 0.0070(6) -0.0010(5) -0.0026(5) -0.0033(5)
O2 0.0090(7) 0.0089(6) 0.0074(6) 0.0010(5) -0.0026(5) -0.0014(5)
N61 0.0171(10) 0.0116(8) 0.0184(9) 0.0062(7) -0.0094(7) -0.0070(7)
O1W 0.0101(7) 0.0116(6) 0.0079(6) -0.0018(5) -0.0010(5) -0.0009(5)
O2W 0.0278(10) 0.0133(7) 0.0380(10) 0.0007(7) -0.0002(8) 0.0021(7)
O3W 0.0343(15) 0.0252(11) 0.0135(10) 0.000 -0.0060(10) 0.000

loop_
_atom_type_symbol
_atom_type_description
_atom_type_scat_dispersion_real
_atom_type_scat_dispersion_imag
_atom_type_scat_source
C C 0.0033 0.0016 'International Tables Vol C Tables 4.2.6.8 and 6.1.1.4'
N N 0.0061 0.0033 'International Tables Vol C Tables 4.2.6.8 and 6.1.1.4'
O O 0.0106 0.0060 'International Tables Vol C Tables 4.2.6.8 and 6.1.1.4'
Sr Sr -1.5307 3.2498 'International Tables Vol C Tables 4.2.6.8 and 6.1.1.4'
H H 0.0000 0.0000 'International Tables Vol C Tables 4.2.6.8 and 6.1.1.4'

loop_
_geom_angle_atom_site_label_1
_geom_angle_atom_site_label_2
_geom_angle_atom_site_label_3
_geom_angle
_geom_angle_site_symmetry_1
_geom_angle_site_symmetry_3
O1 Sr1 O1 149.52(6) . 2
O1 Sr1 O1W 77.33(4) . 2
O1 Sr1 O1W 85.51(4) 2 2
O1 Sr1 O1W 85.52(4) . .
O1 Sr1 O1W 77.33(4) 2 .
O1W Sr1 O1W 111.04(6) 2 .
O1 Sr1 O2 123.02(4) . 5_556
O1 Sr1 O2 78.37(4) 2 5_556
O1W Sr1 O2 82.15(4) 2 5_556
O1W Sr1 O2 151.16(4) . 5_556
O1 Sr1 O2 78.37(4) . 6
O1 Sr1 O2 123.02(4) 2 6
O1W Sr1 O2 151.16(4) 2 6
O1W Sr1 O2 82.15(4) . 6
O2 Sr1 O2 98.46(6) 5_556 6
O1 Sr1 O1 127.81(5) . 6
O1 Sr1 O1 76.94(5) 2 6
O1W Sr1 O1 150.98(4) 2 6
O1W Sr1 O1 87.66(4) . 6
O2 Sr1 O1 71.86(4) 5_556 6
O2 Sr1 O1 49.44(4) 6 6
O1 Sr1 O1 76.94(5) . 5_556
O1 Sr1 O1 127.81(5) 2 5_556
O1W Sr1 O1 87.66(4) 2 5_556
O1W Sr1 O1 150.97(4) . 5_556
O2 Sr1 O1 49.44(4) 5_556 5_556
O2 Sr1 O1 71.86(4) 6 5_556
O1 Sr1 O1 85.18(6) 6 5_556
O1 Sr1 C31 100.80(5) . 5_556
O1 Sr1 C31 103.04(5) 2 5_556
O1W Sr1 C31 86.32(4) 2 5_556
O1W Sr1 C31 162.53(4) . 5_556
O2 Sr1 C31 24.77(4) 5_556 5_556
O2 Sr1 C31 83.20(5) 6 5_556
O1 Sr1 C31 75.57(4) 6 5_556
O1 Sr1 C31 24.81(4) 5_556 5_556
O1 Sr1 C31 103.04(5) . 6
O1 Sr1 C31 100.80(5) 2 6
O1W Sr1 C31 162.53(4) 2 6
O1W Sr1 C31 86.32(4) . 6
O2 Sr1 C31 83.20(5) 5_556 6
O2 Sr1 C31 24.77(4) 6 6
O1 Sr1 C31 24.81(4) 6 6
O1 Sr1 C31 75.57(4) 5_556 6
C31 Sr1 C31 76.41(7) 5_556 6
O1 Sr1 Sr1 159.32(3) . 5
O1 Sr1 Sr1 40.16(3) 2 5
O1W Sr1 Sr1 122.06(3) 2 5
O1W Sr1 Sr1 80.68(3) . 5
O2 Sr1 Sr1 70.73(3) 5_556 5
O2 Sr1 Sr1 84.52(3) 6 5
O1 Sr1 Sr1 36.78(3) 6 5
O1 Sr1 Sr1 108.74(3) 5_556 5
C31 Sr1 Sr1 88.49(3) 5_556 5
C31 Sr1 Sr1 60.94(3) 6 5
O1 Sr1 Sr1 40.16(3) . 5_556
O1 Sr1 Sr1 159.32(3) 2 5_556
O1W Sr1 Sr1 80.68(3) 2 5_556
O1W Sr1 Sr1 122.06(3) . 5_556
O2 Sr1 Sr1 84.52(3) 5_556 5_556
O2 Sr1 Sr1 70.73(3) 6 5_556
O1 Sr1 Sr1 108.74(3) 6 5_556
O1 Sr1 Sr1 36.78(3) 5_556 5_556
C31 Sr1 Sr1 60.94(3) 5_556 5_556
C31 Sr1 Sr1 88.49(3) 6 5_556
Sr1 Sr1 Sr1 141.971(13) 5 5_556
O1 Sr1 H11W 101.2 . .
O1 Sr1 H11W 66.2 2 .
O1W Sr1 H11W 120.5 2 .
O1W Sr1 H11W 16.9 . .
O2 Sr1 H11W 134.6 5_556 .
O2 Sr1 H11W 79.4 6 .
O1 Sr1 H11W 73.2 6 .
O1 Sr1 H11W 151.1 5_556 .
C31 Sr1 H11W 148.5 5_556 .
C31 Sr1 H11W 76.8 6 .
Sr1 Sr1 H11W 63.9 5 .
Sr1 Sr1 H11W 134.3 5_556 .
C2 N1 C6 116.91(16) . .
N1 C2 C3 124.81(17) . .
N1 C2 H2 117.6 . .
C3 C2 H2 117.6 . .
C2 C3 C4 117.18(17) . .
C2 C3 C31 121.60(16) . .
C4 C3 C31 121.21(17) . .
C5 C4 C3 119.83(17) . .
C5 C4 H4 120.1 . .
C3 C4 H4 120.1 . .
C4 C5 C6 118.94(17) . .
C4 C5 H5 120.5 . .
C6 C5 H5 120.5 . .
N61 C6 N1 117.48(17) . .
N61 C6 C5 120.17(17) . .
N1 C6 C5 122.34(17) . .
O1 C31 O2 121.20(17) . .
O1 C31 C3 119.04(16) . .
O2 C31 C3 119.75(16) . .
O1 C31 Sr1 61.64(9) . 5_556
O2 C31 Sr1 60.12(9) . 5_556
C3 C31 Sr1 171.67(12) . 5_556
C31 O1 Sr1 156.89(12) . .
C31 O1 Sr1 93.55(10) . 5_556
Sr1 O1 Sr1 103.06(5) . 5_556
C31 O2 Sr1 95.11(11) . 5_556
C6 N61 H61A 120.0 . .
C6 N61 H61B 120.0 . .
H61A N61 H61B 120.0 . .
Sr1 O1W H11W 100.7 . .
Sr1 O1W H12W 119.7 . .
H11W O1W H12W 104.4 . .
H21W O2W H22W 103.0 . .

loop_
_geom_bond_atom_site_label_1
_geom_bond_atom_site_label_2
_geom_bond_distance
_geom_bond_site_symmetry_2
Sr1 O1 2.4696(12) .
Sr1 O1 2.4696(12) 2
Sr1 O1W 2.6126(14) 2
Sr1 O1W 2.6126(14) .
Sr1 O2 2.6262(13) 5_556
Sr1 O2 2.6262(13) 6
Sr1 O1 2.6598(13) 6
Sr1 O1 2.6598(13) 5_556
Sr1 C31 3.0169(18) 5_556
Sr1 C31 3.0169(18) 6
Sr1 Sr1 4.0178(2) 5
Sr1 Sr1 4.0178(2) 5_556
Sr1 H11W 2.8947 .
N1 C2 1.344(2) .
N1 C6 1.356(2) .
C2 C3 1.385(2) .
C2 H2 0.9300 .
C3 C4 1.408(2) .
C3 C31 1.479(2) .
C4 C5 1.366(3) .
C4 H4 0.9300 .
C5 C6 1.413(3) .
C5 H5 0.9300 .
C6 N61 1.347(2) .
C31 O1 1.268(2) .
C31 O2 1.269(2) .
C31 Sr1 3.0169(18) 5_556
O1 Sr1 2.6598(13) 5_556
O2 Sr1 2.6262(13) 5_556
N61 H61A 0.8600 .
N61 H61B 0.8600 .
O1W H11W 0.8540 .
O1W H12W 0.8501 .
O2W H21W 0.8560 .
O2W H22W 0.8634 .
O3W H31W 0.8444 .

loop_
_geom_hbond_atom_site_label_D
_geom_hbond_atom_site_label_H
_geom_hbond_atom_site_label_A
_geom_hbond_distance_DH
_geom_hbond_distance_HA
_geom_hbond_distance_DA
_geom_hbond_angle_DHA
_geom_hbond_site_symmetry_A
O1W H11W O2 0.85 1.88 2.7352(18) 173.6 1_554
O1W H12W N1 0.85 2.07 2.917(2) 177.6 7_556
O2W H21W O1W 0.86 2.16 2.998(2) 164.8 .
O2W H22W O3W 0.86 2.02 2.849(2) 159.6 .
O3W H31W O2W 0.84 1.98 2.8219(19) 173.2 5_565
